data_4119496
loop_
_publ_author_name
'Julie Broggi'
'V\'aclav Jur\<c\'ik'
'Olivier Songis'
'Albert Poater'
'Luigi Cavallo'
'Alexandra M. Z. Slawin'
'Catherine S. J. Cazin'

_publ_section_title
;
 The Isolation of [Pd{OC(O)H}(H)(NHC)(PR3)] (NHC = N-Heterocyclic Carbene)
 and Its Role in Alkene and Alkyne Reductions Using Formic Acid
;
_journal_name_full 'Journal of the American Chemical Society'
_journal_page_first 4588
_journal_page_last 4591
_journal_paper_doi 10.1021/ja311087c
_journal_volume 135
_journal_year 2013
_chemical_formula_moiety 'C46 H71 N2 O2 P Pd,2(C4 H8 O)'
_chemical_formula_sum 'C54 H87 N2 O4 P Pd'
_chemical_formula_weight 965.63
_chemical_name_systematic
; 
 ? 
;
_space_group_IT_number 61
_symmetry_cell_setting orthorhombic
_symmetry_space_group_name_Hall '-P 2ac 2ab'
_symmetry_space_group_name_H-M 'P b c a'
_atom_sites_solution_hydrogens geom
_atom_sites_solution_primary direct
_atom_sites_solution_secondary difmap
_audit_creation_method SHELXL-97
_cell_angle_alpha 90.00
_cell_angle_beta 90.00
_cell_angle_gamma 90.00
_cell_formula_units_Z 8
_cell_length_a 16.206(4)
_cell_length_b 25.131(6)
_cell_length_c 25.621(6)
_cell_measurement_reflns_used 17919
_cell_measurement_temperature 93(2)
_cell_measurement_theta_max 28.9186
_cell_measurement_theta_min 2.1826
_cell_volume 10435(4)
_computing_cell_refinement 'CrystalClear (Rigaku Corp., 2004)'
_computing_data_collection 'CrystalClear (Rigaku Corp., 2004)'
_computing_data_reduction 'CrystalClear (Rigaku Corp., 2004)'
_computing_molecular_graphics 'Bruker SHELXTL'
_computing_publication_material 'Bruker SHELXTL'
_computing_structure_refinement 'SHELXL-97 (Sheldrick, 1997)'
_computing_structure_solution 'SHELXS-97 (Sheldrick, 1990)'
_diffrn_ambient_temperature 93(2)
_diffrn_measured_fraction_theta_full 0.999
_diffrn_measured_fraction_theta_max 0.994
_diffrn_measurement_device_type CCD
_diffrn_measurement_method '\w and \f scans'
_diffrn_radiation_monochromator confocal
_diffrn_radiation_source 'rotating anode'
_diffrn_radiation_type MoK\a
_diffrn_radiation_wavelength 0.71073
_diffrn_reflns_av_R_equivalents 0.2828
_diffrn_reflns_av_sigmaI/netI 0.1824
_diffrn_reflns_limit_h_max 19
_diffrn_reflns_limit_h_min -17
_diffrn_reflns_limit_k_max 30
_diffrn_reflns_limit_k_min -30
_diffrn_reflns_limit_l_max 24
_diffrn_reflns_limit_l_min -30
_diffrn_reflns_number 62653
_diffrn_reflns_theta_full 25.00
_diffrn_reflns_theta_max 25.33
_diffrn_reflns_theta_min 2.18
_exptl_absorpt_coefficient_mu 0.430
_exptl_absorpt_correction_T_max 1.0000
_exptl_absorpt_correction_T_min 0.9555
_exptl_absorpt_correction_type multi-scan
_exptl_absorpt_process_details 'Jacobson, R. (1998) Private communication'
_exptl_crystal_colour Colorless
_exptl_crystal_density_diffrn 1.229
_exptl_crystal_description Prism
_exptl_crystal_F_000 4144
_exptl_crystal_size_max 0.1200
_exptl_crystal_size_mid 0.1200
_exptl_crystal_size_min 0.1000
_refine_diff_density_max 1.193
_refine_diff_density_min -1.099
_refine_diff_density_rms 0.129
_refine_ls_extinction_method none
_refine_ls_goodness_of_fit_ref 1.040
_refine_ls_hydrogen_treatment mixed
_refine_ls_matrix_type full
_refine_ls_number_parameters 563
_refine_ls_number_reflns 9478
_refine_ls_number_restraints 1
_refine_ls_restrained_S_all 1.040
_refine_ls_R_factor_all 0.1742
_refine_ls_R_factor_gt 0.0911
_refine_ls_shift/su_max 0.001
_refine_ls_shift/su_mean 0.000
_refine_ls_structure_factor_coef Fsqd
_refine_ls_weighting_details 'calc w=1/[\s^2^(Fo^2^)+(0.0698P)^2^+0.0000P] where P=(Fo^2^+2Fc^2^)/3'
_refine_ls_weighting_scheme calc
_refine_ls_wR_factor_gt 0.1796
_refine_ls_wR_factor_ref 0.2133
_reflns_number_gt 5253
_reflns_number_total 9478
_reflns_threshold_expression >2sigma(I)
_cod_data_source_file ja311087c_si_002.cif
_cod_data_source_block hydride
_cod_database_code 4119496

loop_
_symmetry_equiv_pos_as_xyz
'x, y, z'
'-x+1/2, -y, z+1/2'
'-x, y+1/2, -z+1/2'
'x+1/2, -y+1/2, -z'
'-x, -y, -z'
'x-1/2, y, -z-1/2'
'x, -y-1/2, z-1/2'
'-x-1/2, y-1/2, z'

loop_
_atom_site_label
_atom_site_type_symbol
_atom_site_fract_x
_atom_site_fract_y
_atom_site_fract_z
_atom_site_U_iso_or_equiv
_atom_site_adp_type
_atom_site_occupancy
_atom_site_symmetry_multiplicity
_atom_site_calc_flag
_atom_site_refinement_flags
Pd1 Pd 0.60349(4) 0.36549(2) 0.881043(19) 0.02654(19) Uani 1 1 d D
H1 H 0.550(5) 0.325(3) 0.926(2) 0.08(3) Uiso 1 1 d D
C1 C 0.4959(5) 0.3864(2) 0.8430(2) 0.0251(17) Uani 1 1 d .
N2 N 0.4440(4) 0.4276(2) 0.8500(2) 0.0270(14) Uani 1 1 d .
C3 C 0.3839(5) 0.4288(3) 0.8113(3) 0.0283(18) Uani 1 1 d .
H3A H 0.3416 0.4547 0.8073 0.034 Uiso 1 1 calc R
C4 C 0.3973(5) 0.3856(3) 0.7801(3) 0.0310(18) Uani 1 1 d .
H4A H 0.3661 0.3752 0.7505 0.037 Uiso 1 1 calc R
N5 N 0.4657(4) 0.3602(2) 0.8006(2) 0.0247(14) Uani 1 1 d .
C6 C 0.4421(5) 0.4634(3) 0.8940(2) 0.0247(17) Uani 1 1 d .
C7 C 0.4845(5) 0.5107(2) 0.8926(2) 0.0240(16) Uani 1 1 d .
C8 C 0.4742(5) 0.5457(3) 0.9351(3) 0.0308(18) Uani 1 1 d .
H8A H 0.5026 0.5788 0.9353 0.037 Uiso 1 1 calc R
C9 C 0.4239(5) 0.5329(3) 0.9761(3) 0.0301(18) Uani 1 1 d .
H9A H 0.4183 0.5570 1.0044 0.036 Uiso 1 1 calc R
C10 C 0.3815(5) 0.4857(3) 0.9768(3) 0.0288(18) Uani 1 1 d .
H10A H 0.3471 0.4775 1.0057 0.035 Uiso 1 1 calc R
C11 C 0.3884(4) 0.4495(3) 0.9354(3) 0.0260(17) Uani 1 1 d .
C12 C 0.5397(5) 0.5260(3) 0.8467(3) 0.0302(18) Uani 1 1 d .
H12A H 0.5462 0.4939 0.8239 0.036 Uiso 1 1 calc R
C13 C 0.4983(5) 0.5700(3) 0.8141(3) 0.037(2) Uani 1 1 d .
H13A H 0.4436 0.5580 0.8027 0.055 Uiso 1 1 calc R
H13B H 0.5324 0.5779 0.7835 0.055 Uiso 1 1 calc R
H13C H 0.4925 0.6022 0.8354 0.055 Uiso 1 1 calc R
C14 C 0.6259(5) 0.5431(3) 0.8653(3) 0.037(2) Uani 1 1 d .
H14A H 0.6510 0.5143 0.8855 0.056 Uiso 1 1 calc R
H14B H 0.6211 0.5749 0.8872 0.056 Uiso 1 1 calc R
H14C H 0.6606 0.5511 0.8349 0.056 Uiso 1 1 calc R
C15 C 0.3392(5) 0.3978(3) 0.9360(3) 0.0313(18) Uani 1 1 d .
H15A H 0.3487 0.3793 0.9020 0.038 Uiso 1 1 calc R
C16 C 0.2453(5) 0.4097(3) 0.9405(3) 0.047(2) Uani 1 1 d .
H16A H 0.2285 0.4335 0.9122 0.071 Uiso 1 1 calc R
H16B H 0.2339 0.4267 0.9742 0.071 Uiso 1 1 calc R
H16C H 0.2142 0.3763 0.9381 0.071 Uiso 1 1 calc R
C17 C 0.3671(6) 0.3607(3) 0.9794(3) 0.048(2) Uani 1 1 d .
H17A H 0.4261 0.3533 0.9756 0.072 Uiso 1 1 calc R
H17B H 0.3361 0.3273 0.9774 0.072 Uiso 1 1 calc R
H17C H 0.3570 0.3775 1.0133 0.072 Uiso 1 1 calc R
C18 C 0.4990(5) 0.3108(3) 0.7797(3) 0.0265(17) Uani 1 1 d .
C19 C 0.4728(5) 0.2630(3) 0.8032(3) 0.0328(19) Uani 1 1 d .
C20 C 0.5021(6) 0.2159(3) 0.7804(3) 0.042(2) Uani 1 1 d .
H20A H 0.4878 0.1827 0.7957 0.050 Uiso 1 1 calc R
C21 C 0.5515(6) 0.2167(3) 0.7362(3) 0.042(2) Uani 1 1 d .
H21A H 0.5687 0.1843 0.7206 0.051 Uiso 1 1 calc R
C22 C 0.5755(5) 0.2645(3) 0.7149(3) 0.038(2) Uani 1 1 d .
H22A H 0.6114 0.2646 0.6857 0.046 Uiso 1 1 calc R
C23 C 0.5484(5) 0.3129(3) 0.7354(3) 0.0305(18) Uani 1 1 d .
C24 C 0.4168(5) 0.2625(3) 0.8502(3) 0.038(2) Uani 1 1 d .
H24A H 0.4256 0.2966 0.8694 0.045 Uiso 1 1 calc R
C25 C 0.3263(6) 0.2604(3) 0.8341(3) 0.047(2) Uani 1 1 d .
H25A H 0.3143 0.2898 0.8101 0.070 Uiso 1 1 calc R
H25B H 0.2914 0.2636 0.8652 0.070 Uiso 1 1 calc R
H25C H 0.3149 0.2264 0.8167 0.070 Uiso 1 1 calc R
C26 C 0.4355(6) 0.2168(3) 0.8883(3) 0.048(2) Uani 1 1 d .
H26A H 0.4935 0.2186 0.8991 0.072 Uiso 1 1 calc R
H26B H 0.4250 0.1826 0.8711 0.072 Uiso 1 1 calc R
H26C H 0.3999 0.2200 0.9191 0.072 Uiso 1 1 calc R
C27 C 0.5729(5) 0.3654(3) 0.7096(3) 0.039(2) Uani 1 1 d .
H27A H 0.5613 0.3946 0.7350 0.047 Uiso 1 1 calc R
C28 C 0.5200(6) 0.3755(3) 0.6603(3) 0.044(2) Uani 1 1 d .
H28A H 0.5363 0.4093 0.6444 0.065 Uiso 1 1 calc R
H28B H 0.4616 0.3771 0.6701 0.065 Uiso 1 1 calc R
H28C H 0.5285 0.3465 0.6353 0.065 Uiso 1 1 calc R
C29 C 0.6638(5) 0.3679(3) 0.6955(3) 0.050(2) Uani 1 1 d .
H29A H 0.6971 0.3617 0.7269 0.075 Uiso 1 1 calc R
H29B H 0.6766 0.4031 0.6812 0.075 Uiso 1 1 calc R
H29C H 0.6763 0.3406 0.6695 0.075 Uiso 1 1 calc R
P30 P 0.71317(13) 0.32768(7) 0.92605(7) 0.0280(5) Uani 1 1 d .
C31 C 0.6841(4) 0.2931(3) 0.9875(2) 0.0274(17) Uani 1 1 d .
H31A H 0.7357 0.2797 1.0043 0.033 Uiso 1 1 calc R
C32 C 0.6421(5) 0.3323(3) 1.0254(3) 0.0333(18) Uani 1 1 d .
H32A H 0.6813 0.3612 1.0341 0.040 Uiso 1 1 calc R
H32B H 0.5939 0.3486 1.0079 0.040 Uiso 1 1 calc R
C33 C 0.6133(5) 0.3054(3) 1.0761(3) 0.0340(19) Uani 1 1 d .
H33A H 0.6619 0.2924 1.0958 0.041 Uiso 1 1 calc R
H33B H 0.5839 0.3316 1.0981 0.041 Uiso 1 1 calc R
C34 C 0.5560(5) 0.2586(3) 1.0637(3) 0.039(2) Uani 1 1 d .
H34A H 0.5397 0.2407 1.0966 0.047 Uiso 1 1 calc R
H34B H 0.5053 0.2720 1.0465 0.047 Uiso 1 1 calc R
C35 C 0.5994(5) 0.2192(3) 1.0280(3) 0.045(2) Uani 1 1 d .
H35A H 0.5615 0.1894 1.0199 0.054 Uiso 1 1 calc R
H35B H 0.6481 0.2043 1.0463 0.054 Uiso 1 1 calc R
C36 C 0.6272(5) 0.2453(3) 0.9773(3) 0.0324(19) Uani 1 1 d .
H36A H 0.5781 0.2574 0.9576 0.039 Uiso 1 1 calc R
H36B H 0.6567 0.2189 0.9557 0.039 Uiso 1 1 calc R
C37 C 0.7661(5) 0.2778(3) 0.8847(3) 0.038(2) Uani 1 1 d .
H37A H 0.8040 0.2993 0.8623 0.046 Uiso 1 1 calc R
C38 C 0.7074(6) 0.2508(3) 0.8460(3) 0.052(3) Uani 1 1 d .
H38A H 0.6736 0.2780 0.8280 0.062 Uiso 1 1 calc R
H38B H 0.6696 0.2266 0.8649 0.062 Uiso 1 1 calc R
C39 C 0.7578(7) 0.2186(4) 0.8051(4) 0.078(3) Uani 1 1 d .
H39A H 0.7194 0.2003 0.7810 0.094 Uiso 1 1 calc R
H39B H 0.7920 0.2434 0.7842 0.094 Uiso 1 1 calc R
C40 C 0.8112(6) 0.1793(3) 0.8303(3) 0.063(3) Uani 1 1 d .
H40A H 0.8432 0.1600 0.8033 0.076 Uiso 1 1 calc R
H40B H 0.7766 0.1529 0.8490 0.076 Uiso 1 1 calc R
C41 C 0.8715(6) 0.2056(3) 0.8695(3) 0.057(3) Uani 1 1 d .
H41A H 0.9099 0.2295 0.8506 0.068 Uiso 1 1 calc R
H41B H 0.9045 0.1779 0.8873 0.068 Uiso 1 1 calc R
C42 C 0.8212(6) 0.2382(3) 0.9106(3) 0.051(2) Uani 1 1 d .
H42A H 0.7875 0.2136 0.9319 0.061 Uiso 1 1 calc R
H42B H 0.8598 0.2570 0.9342 0.061 Uiso 1 1 calc R
C43 C 0.7971(5) 0.3737(3) 0.9456(3) 0.0323(18) Uani 1 1 d .
H43A H 0.8338 0.3758 0.9142 0.039 Uiso 1 1 calc R
C44 C 0.8543(5) 0.3574(3) 0.9900(3) 0.038(2) Uani 1 1 d .
H44A H 0.8774 0.3217 0.9826 0.046 Uiso 1 1 calc R
H44B H 0.8223 0.3552 1.0228 0.046 Uiso 1 1 calc R
C45 C 0.9252(5) 0.3975(4) 0.9969(3) 0.055(2) Uani 1 1 d .
H45A H 0.9578 0.3877 1.0281 0.066 Uiso 1 1 calc R
H45B H 0.9622 0.3956 0.9662 0.066 Uiso 1 1 calc R
C46 C 0.8935(5) 0.4542(3) 1.0029(3) 0.052(2) Uani 1 1 d .
H46A H 0.8631 0.4574 1.0363 0.063 Uiso 1 1 calc R
H46B H 0.9409 0.4790 1.0041 0.063 Uiso 1 1 calc R
C47 C 0.8375(6) 0.4694(3) 0.9584(3) 0.049(2) Uani 1 1 d .
H47A H 0.8695 0.4700 0.9256 0.059 Uiso 1 1 calc R
H47B H 0.8154 0.5056 0.9645 0.059 Uiso 1 1 calc R
C48 C 0.7653(5) 0.4300(3) 0.9529(3) 0.0369(19) Uani 1 1 d .
H48A H 0.7303 0.4316 0.9846 0.044 Uiso 1 1 calc R
H48B H 0.7309 0.4401 0.9226 0.044 Uiso 1 1 calc R
O49 O 0.6631(4) 0.4213(2) 0.83052(19) 0.0423(14) Uani 1 1 d .
C50 C 0.7348(6) 0.4185(3) 0.8134(3) 0.040(2) Uani 1 1 d .
H50A H 0.7515 0.4469 0.7914 0.048 Uiso 1 1 calc R
O51 O 0.7875(4) 0.3835(2) 0.82118(19) 0.0487(15) Uani 1 1 d .
O52 O 0.2345(4) 0.5153(2) 0.8303(2) 0.0641(19) Uani 1 1 d .
C53 C 0.2127(6) 0.5433(3) 0.7843(3) 0.058(3) Uani 1 1 d .
H53A H 0.1621 0.5279 0.7688 0.070 Uiso 1 1 calc R
H53B H 0.2578 0.5408 0.7583 0.070 Uiso 1 1 calc R
C54 C 0.1981(6) 0.6006(3) 0.7991(3) 0.056(3) Uani 1 1 d .
H54A H 0.2290 0.6249 0.7759 0.067 Uiso 1 1 calc R
H54B H 0.1386 0.6095 0.7974 0.067 Uiso 1 1 calc R
C55 C 0.2290(9) 0.6040(4) 0.8534(4) 0.117(6) Uani 1 1 d .
H55A H 0.2737 0.6307 0.8556 0.140 Uiso 1 1 calc R
H55B H 0.1839 0.6150 0.8771 0.140 Uiso 1 1 calc R
C56 C 0.2593(6) 0.5529(3) 0.8682(3) 0.057(3) Uani 1 1 d .
H56A H 0.3203 0.5537 0.8706 0.068 Uiso 1 1 calc R
H56B H 0.2370 0.5429 0.9028 0.068 Uiso 1 1 calc R
O57 O 0.5045(5) 0.5843(2) 0.6369(3) 0.085(2) Uani 1 1 d .
C58 C 0.4202(6) 0.5974(4) 0.6288(4) 0.062(3) Uani 1 1 d .
H58A H 0.4031 0.5892 0.5926 0.074 Uiso 1 1 calc R
H58B H 0.4101 0.6356 0.6357 0.074 Uiso 1 1 calc R
C59 C 0.3743(7) 0.5625(4) 0.6679(4) 0.077(3) Uani 1 1 d .
H59A H 0.3211 0.5501 0.6533 0.092 Uiso 1 1 calc R
H59B H 0.3635 0.5822 0.7007 0.092 Uiso 1 1 calc R
C60 C 0.4331(7) 0.5151(3) 0.6777(3) 0.062(3) Uani 1 1 d .
H60A H 0.4494 0.5129 0.7149 0.074 Uiso 1 1 calc R
H60B H 0.4073 0.4810 0.6672 0.074 Uiso 1 1 calc R
C61 C 0.5065(6) 0.5282(3) 0.6435(4) 0.066(3) Uani 1 1 d .
H61A H 0.5585 0.5171 0.6605 0.079 Uiso 1 1 calc R
H61B H 0.5019 0.5100 0.6093 0.079 Uiso 1 1 calc R

loop_
_atom_site_aniso_label
_atom_site_aniso_U_11
_atom_site_aniso_U_22
_atom_site_aniso_U_33
_atom_site_aniso_U_23
_atom_site_aniso_U_13
_atom_site_aniso_U_12
Pd1 0.0193(3) 0.0322(3) 0.0281(3) -0.0007(3) -0.0007(3) 0.0013(3)
C1 0.025(5) 0.025(3) 0.025(4) 0.000(3) 0.005(3) -0.004(4)
N2 0.023(4) 0.032(3) 0.026(3) 0.001(3) -0.004(3) -0.001(3)
C3 0.022(5) 0.026(4) 0.037(4) 0.000(3) -0.003(4) 0.000(3)
C4 0.027(5) 0.027(4) 0.039(4) 0.002(3) -0.008(4) -0.001(4)
N5 0.022(4) 0.022(3) 0.030(3) -0.003(3) -0.004(3) 0.003(3)
C6 0.018(5) 0.034(4) 0.023(4) 0.000(3) -0.005(3) 0.002(3)
C7 0.017(4) 0.026(3) 0.029(4) 0.001(3) 0.001(3) 0.007(3)
C8 0.028(5) 0.030(4) 0.035(4) -0.002(3) -0.003(4) -0.001(4)
C9 0.029(5) 0.026(4) 0.035(4) -0.007(3) -0.009(4) 0.010(4)
C10 0.024(5) 0.038(4) 0.025(4) 0.002(3) -0.003(3) 0.009(4)
C11 0.013(4) 0.032(4) 0.033(4) 0.004(3) -0.009(3) 0.002(3)
C12 0.019(5) 0.034(4) 0.037(4) -0.004(3) -0.004(4) 0.001(4)
C13 0.033(6) 0.047(4) 0.031(4) 0.002(3) 0.005(4) -0.003(4)
C14 0.027(5) 0.045(4) 0.040(4) -0.001(4) 0.002(4) -0.003(4)
C15 0.027(5) 0.032(4) 0.034(4) 0.000(3) 0.009(4) -0.002(4)
C16 0.027(5) 0.052(5) 0.063(5) -0.006(4) 0.004(5) -0.021(4)
C17 0.055(7) 0.035(4) 0.055(5) 0.007(4) -0.005(5) -0.013(4)
C18 0.019(5) 0.029(4) 0.032(4) -0.007(3) -0.004(3) 0.006(3)
C19 0.028(5) 0.034(4) 0.037(4) -0.001(3) -0.013(4) 0.001(4)
C20 0.054(7) 0.029(4) 0.043(5) -0.002(4) -0.013(4) -0.003(4)
C21 0.048(6) 0.033(4) 0.046(5) -0.016(4) -0.008(5) 0.000(4)
C22 0.027(5) 0.049(5) 0.039(4) -0.017(4) -0.001(4) 0.002(4)
C23 0.022(5) 0.037(4) 0.032(4) -0.008(3) -0.004(4) 0.002(4)
C24 0.045(6) 0.034(4) 0.035(4) -0.002(3) 0.002(4) -0.004(4)
C25 0.037(6) 0.058(5) 0.046(5) 0.008(4) 0.003(4) 0.005(5)
C26 0.051(7) 0.048(5) 0.045(5) 0.010(4) -0.009(4) -0.006(5)
C27 0.042(6) 0.039(4) 0.037(4) -0.005(4) 0.014(4) -0.001(4)
C28 0.044(6) 0.050(5) 0.037(4) 0.004(4) -0.009(4) 0.003(4)
C29 0.028(6) 0.062(5) 0.060(5) -0.002(5) 0.010(5) -0.006(5)
P30 0.0187(12) 0.0357(10) 0.0297(10) -0.0015(9) -0.0022(9) 0.0017(9)
C31 0.012(4) 0.039(4) 0.032(4) -0.001(3) -0.001(3) 0.004(4)
C32 0.026(5) 0.039(4) 0.035(4) 0.000(3) -0.001(4) -0.001(4)
C33 0.026(5) 0.047(4) 0.029(4) 0.007(3) -0.003(4) 0.006(4)
C34 0.030(6) 0.041(4) 0.047(5) 0.012(4) 0.008(4) -0.009(4)
C35 0.039(6) 0.039(4) 0.056(5) 0.000(4) -0.005(5) -0.002(4)
C36 0.019(5) 0.037(4) 0.041(4) 0.004(4) -0.003(4) -0.001(4)
C37 0.031(5) 0.041(4) 0.043(4) -0.009(4) -0.004(4) 0.007(4)
C38 0.054(7) 0.058(5) 0.042(5) -0.020(4) -0.011(5) 0.021(5)
C39 0.090(10) 0.079(7) 0.065(6) -0.026(5) -0.027(6) 0.038(7)
C40 0.070(8) 0.052(5) 0.068(6) -0.036(5) -0.032(6) 0.032(5)
C41 0.041(6) 0.055(5) 0.073(6) -0.030(5) -0.009(5) 0.024(5)
C42 0.038(6) 0.058(5) 0.057(5) -0.002(4) -0.001(5) 0.009(5)
C43 0.014(5) 0.047(4) 0.036(4) -0.002(4) 0.003(3) -0.005(4)
C44 0.022(5) 0.050(5) 0.043(4) -0.003(4) 0.006(4) -0.004(4)
C45 0.019(5) 0.088(7) 0.059(6) -0.007(5) -0.002(4) -0.013(5)
C46 0.028(6) 0.059(5) 0.070(6) -0.015(5) -0.001(5) -0.032(5)
C47 0.050(7) 0.052(5) 0.045(5) -0.006(4) 0.012(5) -0.013(5)
C48 0.025(5) 0.040(4) 0.046(5) -0.003(4) 0.005(4) -0.006(4)
O49 0.023(4) 0.050(3) 0.054(3) 0.011(3) 0.007(3) -0.001(3)
C50 0.028(6) 0.051(5) 0.041(5) 0.008(4) -0.001(4) -0.006(5)
O51 0.037(4) 0.066(4) 0.043(3) 0.016(3) 0.005(3) 0.013(3)
O52 0.074(5) 0.048(3) 0.070(4) -0.009(3) -0.018(4) 0.023(4)
C53 0.055(7) 0.075(6) 0.044(5) -0.007(5) 0.000(5) 0.010(5)
C54 0.062(8) 0.062(6) 0.044(5) 0.010(4) 0.006(5) 0.005(5)
C55 0.185(16) 0.047(6) 0.119(10) -0.026(6) -0.098(10) 0.044(8)
C56 0.051(7) 0.065(6) 0.054(5) -0.009(5) -0.010(5) 0.015(5)
O57 0.047(5) 0.051(4) 0.157(7) 0.011(4) -0.011(5) -0.018(4)
C58 0.033(6) 0.063(6) 0.089(7) 0.017(5) -0.006(5) -0.011(5)
C59 0.069(9) 0.085(7) 0.077(7) -0.001(6) 0.032(6) -0.002(7)
C60 0.085(9) 0.051(5) 0.050(5) -0.005(4) -0.004(6) -0.004(6)
C61 0.040(7) 0.053(6) 0.105(8) 0.007(6) -0.004(6) -0.012(5)

loop_
_atom_type_symbol
_atom_type_description
_atom_type_scat_dispersion_real
_atom_type_scat_dispersion_imag
_atom_type_scat_source
C C 0.0033 0.0016 'International Tables Vol C Tables 4.2.6.8 and 6.1.1.4'
H H 0.0000 0.0000 'International Tables Vol C Tables 4.2.6.8 and 6.1.1.4'
N N 0.0061 0.0033 'International Tables Vol C Tables 4.2.6.8 and 6.1.1.4'
O O 0.0106 0.0060 'International Tables Vol C Tables 4.2.6.8 and 6.1.1.4'
P P 0.1023 0.0942 'International Tables Vol C Tables 4.2.6.8 and 6.1.1.4'
Pd Pd -0.9988 1.0072 'International Tables Vol C Tables 4.2.6.8 and 6.1.1.4'

loop_
_geom_angle_atom_site_label_1
_geom_angle_atom_site_label_2
_geom_angle_atom_site_label_3
_geom_angle
C1 Pd1 O49 85.9(2)
C1 Pd1 P30 169.91(18)
O49 Pd1 P30 102.89(16)
C1 Pd1 H1 92(3)
O49 Pd1 H1 174(3)
P30 Pd1 H1 80(3)
N2 C1 N5 104.5(6)
N2 C1 Pd1 131.4(5)
N5 C1 Pd1 123.9(5)
C1 N2 C3 111.2(5)
C1 N2 C6 126.6(6)
C3 N2 C6 121.9(6)
C4 C3 N2 106.7(6)
C4 C3 H3A 126.7
N2 C3 H3A 126.7
C3 C4 N5 105.9(6)
C3 C4 H4A 127.1
N5 C4 H4A 127.1
C1 N5 C4 111.6(5)
C1 N5 C18 124.9(6)
C4 N5 C18 123.5(6)
C7 C6 C11 122.7(6)
C7 C6 N2 120.7(6)
C11 C6 N2 116.3(6)
C6 C7 C8 117.5(6)
C6 C7 C12 121.9(6)
C8 C7 C12 120.6(6)
C9 C8 C7 121.1(7)
C9 C8 H8A 119.5
C7 C8 H8A 119.5
C8 C9 C10 120.9(6)
C8 C9 H9A 119.5
C10 C9 H9A 119.5
C9 C10 C11 120.7(7)
C9 C10 H10A 119.6
C11 C10 H10A 119.6
C10 C11 C6 117.1(6)
C10 C11 C15 120.2(6)
C6 C11 C15 122.7(6)
C7 C12 C14 111.3(6)
C7 C12 C13 110.1(6)
C14 C12 C13 111.2(6)
C7 C12 H12A 108.0
C14 C12 H12A 108.0
C13 C12 H12A 108.0
C12 C13 H13A 109.5
C12 C13 H13B 109.5
H13A C13 H13B 109.5
C12 C13 H13C 109.5
H13A C13 H13C 109.5
H13B C13 H13C 109.5
C12 C14 H14A 109.5
C12 C14 H14B 109.5
H14A C14 H14B 109.5
C12 C14 H14C 109.5
H14A C14 H14C 109.5
H14B C14 H14C 109.5
C17 C15 C11 112.0(6)
C17 C15 C16 110.7(6)
C11 C15 C16 110.5(6)
C17 C15 H15A 107.8
C11 C15 H15A 107.8
C16 C15 H15A 107.8
C15 C16 H16A 109.5
C15 C16 H16B 109.5
H16A C16 H16B 109.5
C15 C16 H16C 109.5
H16A C16 H16C 109.5
H16B C16 H16C 109.5
C15 C17 H17A 109.5
C15 C17 H17B 109.5
H17A C17 H17B 109.5
C15 C17 H17C 109.5
H17A C17 H17C 109.5
H17B C17 H17C 109.5
C23 C18 C19 123.6(6)
C23 C18 N5 118.8(6)
C19 C18 N5 117.3(6)
C20 C19 C18 116.1(7)
C20 C19 C24 121.9(7)
C18 C19 C24 122.0(6)
C21 C20 C19 121.5(7)
C21 C20 H20A 119.3
C19 C20 H20A 119.3
C22 C21 C20 119.9(7)
C22 C21 H21A 120.0
C20 C21 H21A 120.0
C21 C22 C23 121.6(7)
C21 C22 H22A 119.2
C23 C22 H22A 119.2
C18 C23 C22 117.1(7)
C18 C23 C27 122.3(6)
C22 C23 C27 120.6(7)
C19 C24 C25 111.4(6)
C19 C24 C26 113.3(7)
C25 C24 C26 109.6(7)
C19 C24 H24A 107.4
C25 C24 H24A 107.4
C26 C24 H24A 107.4
C24 C25 H25A 109.5
C24 C25 H25B 109.5
H25A C25 H25B 109.5
C24 C25 H25C 109.5
H25A C25 H25C 109.5
H25B C25 H25C 109.5
C24 C26 H26A 109.5
C24 C26 H26B 109.5
H26A C26 H26B 109.5
C24 C26 H26C 109.5
H26A C26 H26C 109.5
H26B C26 H26C 109.5
C29 C27 C23 113.1(7)
C29 C27 C28 109.7(6)
C23 C27 C28 110.5(6)
C29 C27 H27A 107.8
C23 C27 H27A 107.8
C28 C27 H27A 107.8
C27 C28 H28A 109.5
C27 C28 H28B 109.5
H28A C28 H28B 109.5
C27 C28 H28C 109.5
H28A C28 H28C 109.5
H28B C28 H28C 109.5
C27 C29 H29A 109.5
C27 C29 H29B 109.5
H29A C29 H29B 109.5
C27 C29 H29C 109.5
H29A C29 H29C 109.5
H29B C29 H29C 109.5
C37 P30 C43 103.7(4)
C37 P30 C31 106.6(3)
C43 P30 C31 104.4(3)
C37 P30 Pd1 110.4(2)
C43 P30 Pd1 116.1(2)
C31 P30 Pd1 114.7(2)
C36 C31 C32 109.8(6)
C36 C31 P30 112.0(5)
C32 C31 P30 110.3(4)
C36 C31 H31A 108.2
C32 C31 H31A 108.2
P30 C31 H31A 108.2
C33 C32 C31 112.7(6)
C33 C32 H32A 109.1
C31 C32 H32A 109.1
C33 C32 H32B 109.1
C31 C32 H32B 109.1
H32A C32 H32B 107.8
C34 C33 C32 110.3(6)
C34 C33 H33A 109.6
C32 C33 H33A 109.6
C34 C33 H33B 109.6
C32 C33 H33B 109.6
H33A C33 H33B 108.1
C35 C34 C33 110.0(7)
C35 C34 H34A 109.7
C33 C34 H34A 109.7
C35 C34 H34B 109.7
C33 C34 H34B 109.7
H34A C34 H34B 108.2
C34 C35 C36 111.6(6)
C34 C35 H35A 109.3
C36 C35 H35A 109.3
C34 C35 H35B 109.3
C36 C35 H35B 109.3
H35A C35 H35B 108.0
C35 C36 C31 111.8(6)
C35 C36 H36A 109.3
C31 C36 H36A 109.3
C35 C36 H36B 109.3
C31 C36 H36B 109.3
H36A C36 H36B 107.9
C42 C37 C38 111.4(6)
C42 C37 P30 118.3(5)
C38 C37 P30 112.5(6)
C42 C37 H37A 104.3
C38 C37 H37A 104.3
P30 C37 H37A 104.3
C37 C38 C39 109.9(8)
C37 C38 H38A 109.7
C39 C38 H38A 109.7
C37 C38 H38B 109.7
C39 C38 H38B 109.7
H38A C38 H38B 108.2
C40 C39 C38 111.3(8)
C40 C39 H39A 109.4
C38 C39 H39A 109.4
C40 C39 H39B 109.4
C38 C39 H39B 109.4
H39A C39 H39B 108.0
C39 C40 C41 111.7(7)
C39 C40 H40A 109.3
C41 C40 H40A 109.3
C39 C40 H40B 109.3
C41 C40 H40B 109.3
H40A C40 H40B 107.9
C40 C41 C42 109.3(7)
C40 C41 H41A 109.8
C42 C41 H41A 109.8
C40 C41 H41B 109.8
C42 C41 H41B 109.8
H41A C41 H41B 108.3
C37 C42 C41 111.2(7)
C37 C42 H42A 109.4
C41 C42 H42A 109.4
C37 C42 H42B 109.4
C41 C42 H42B 109.4
H42A C42 H42B 108.0
C48 C43 C44 111.4(6)
C48 C43 P30 111.5(5)
C44 C43 P30 118.6(5)
C48 C43 H43A 104.6
C44 C43 H43A 104.6
P30 C43 H43A 104.6
C43 C44 C45 111.4(6)
C43 C44 H44A 109.4
C45 C44 H44A 109.4
C43 C44 H44B 109.4
C45 C44 H44B 109.4
H44A C44 H44B 108.0
C46 C45 C44 111.9(7)
C46 C45 H45A 109.2
C44 C45 H45A 109.2
C46 C45 H45B 109.2
C44 C45 H45B 109.2
H45A C45 H45B 107.9
C47 C46 C45 111.3(7)
C47 C46 H46A 109.4
C45 C46 H46A 109.4
C47 C46 H46B 109.4
C45 C46 H46B 109.4
H46A C46 H46B 108.0
C46 C47 C48 111.4(6)
C46 C47 H47A 109.3
C48 C47 H47A 109.3
C46 C47 H47B 109.3
C48 C47 H47B 109.3
H47A C47 H47B 108.0
C43 C48 C47 110.7(7)
C43 C48 H48A 109.5
C47 C48 H48A 109.5
C43 C48 H48B 109.5
C47 C48 H48B 109.5
H48A C48 H48B 108.1
C50 O49 Pd1 126.7(5)
O51 C50 O49 128.8(8)
O51 C50 H50A 115.6
O49 C50 H50A 115.6
C56 O52 C53 108.0(6)
O52 C53 C54 107.7(6)
O52 C53 H53A 110.2
C54 C53 H53A 110.2
O52 C53 H53B 110.2
C54 C53 H53B 110.2
H53A C53 H53B 108.5
C55 C54 C53 103.8(7)
C55 C54 H54A 111.0
C53 C54 H54A 111.0
C55 C54 H54B 111.0
C53 C54 H54B 111.0
H54A C54 H54B 109.0
C56 C55 C54 108.3(8)
C56 C55 H55A 110.0
C54 C55 H55A 110.0
C56 C55 H55B 110.0
C54 C55 H55B 110.0
H55A C55 H55B 108.4
O52 C56 C55 108.8(7)
O52 C56 H56A 109.9
C55 C56 H56A 109.9
O52 C56 H56B 109.9
C55 C56 H56B 109.9
H56A C56 H56B 108.3
C58 O57 C61 105.6(7)
O57 C58 C59 103.8(8)
O57 C58 H58A 111.0
C59 C58 H58A 111.0
O57 C58 H58B 111.0
C59 C58 H58B 111.0
H58A C58 H58B 109.0
C58 C59 C60 104.4(8)
C58 C59 H59A 110.9
C60 C59 H59A 110.9
C58 C59 H59B 110.9
C60 C59 H59B 110.9
H59A C59 H59B 108.9
C61 C60 C59 102.9(7)
C61 C60 H60A 111.2
C59 C60 H60A 111.2
C61 C60 H60B 111.2
C59 C60 H60B 111.2
H60A C60 H60B 109.1
O57 C61 C60 105.5(8)
O57 C61 H61A 110.6
C60 C61 H61A 110.6
O57 C61 H61B 110.6
C60 C61 H61B 110.6
H61A C61 H61B 108.8

loop_
_geom_bond_atom_site_label_1
_geom_bond_atom_site_label_2
_geom_bond_distance
Pd1 C1 2.064(7)
Pd1 O49 2.140(5)
Pd1 P30 2.322(2)
Pd1 H1 1.76(2)
C1 N2 1.346(8)
C1 N5 1.362(8)
N2 C3 1.390(9)
N2 C6 1.443(8)
C3 C4 1.365(9)
C3 H3A 0.9500
C4 N5 1.383(9)
C4 H4A 0.9500
N5 C18 1.456(8)
C6 C7 1.374(9)
C6 C11 1.416(9)
C7 C8 1.408(9)
C7 C12 1.527(9)
C8 C9 1.368(10)
C8 H8A 0.9500
C9 C10 1.370(10)
C9 H9A 0.9500
C10 C11 1.404(9)
C10 H10A 0.9500
C11 C15 1.525(9)
C12 C14 1.538(10)
C12 C13 1.540(9)
C12 H12A 1.0000
C13 H13A 0.9800
C13 H13B 0.9800
C13 H13C 0.9800
C14 H14A 0.9800
C14 H14B 0.9800
C14 H14C 0.9800
C15 C17 1.521(10)
C15 C16 1.555(11)
C15 H15A 1.0000
C16 H16A 0.9800
C16 H16B 0.9800
C16 H16C 0.9800
C17 H17A 0.9800
C17 H17B 0.9800
C17 H17C 0.9800
C18 C23 1.390(9)
C18 C19 1.409(9)
C19 C20 1.402(10)
C19 C24 1.508(10)
C20 C21 1.389(11)
C20 H20A 0.9500
C21 C22 1.374(10)
C21 H21A 0.9500
C22 C23 1.394(10)
C22 H22A 0.9500
C23 C27 1.528(10)
C24 C25 1.525(11)
C24 C26 1.539(10)
C24 H24A 1.0000
C25 H25A 0.9800
C25 H25B 0.9800
C25 H25C 0.9800
C26 H26A 0.9800
C26 H26B 0.9800
C26 H26C 0.9800
C27 C29 1.517(12)
C27 C28 1.548(10)
C27 H27A 1.0000
C28 H28A 0.9800
C28 H28B 0.9800
C28 H28C 0.9800
C29 H29A 0.9800
C29 H29B 0.9800
C29 H29C 0.9800
P30 C37 1.852(7)
P30 C43 1.855(7)
P30 C31 1.858(7)
C31 C36 1.537(9)
C31 C32 1.542(9)
C31 H31A 1.0000
C32 C33 1.537(9)
C32 H32A 0.9900
C32 H32B 0.9900
C33 C34 1.531(10)
C33 H33A 0.9900
C33 H33B 0.9900
C34 C35 1.523(10)
C34 H34A 0.9900
C34 H34B 0.9900
C35 C36 1.524(10)
C35 H35A 0.9900
C35 H35B 0.9900
C36 H36A 0.9900
C36 H36B 0.9900
C37 C42 1.491(10)
C37 C38 1.534(11)
C37 H37A 1.0000
C38 C39 1.555(12)
C38 H38A 0.9900
C38 H38B 0.9900
C39 C40 1.466(11)
C39 H39A 0.9900
C39 H39B 0.9900
C40 C41 1.550(11)
C40 H40A 0.9900
C40 H40B 0.9900
C41 C42 1.565(11)
C41 H41A 0.9900
C41 H41B 0.9900
C42 H42A 0.9900
C42 H42B 0.9900
C43 C48 1.516(9)
C43 C44 1.524(10)
C43 H43A 1.0000
C44 C45 1.538(11)
C44 H44A 0.9900
C44 H44B 0.9900
C45 C46 1.524(11)
C45 H45A 0.9900
C45 H45B 0.9900
C46 C47 1.507(11)
C46 H46A 0.9900
C46 H46B 0.9900
C47 C48 1.539(11)
C47 H47A 0.9900
C47 H47B 0.9900
C48 H48A 0.9900
C48 H48B 0.9900
O49 C50 1.243(10)
C50 O51 1.242(9)
C50 H50A 0.9500
O52 C56 1.412(9)
O52 C53 1.418(9)
C53 C54 1.508(11)
C53 H53A 0.9900
C53 H53B 0.9900
C54 C55 1.480(12)
C54 H54A 0.9900
C54 H54B 0.9900
C55 C56 1.427(11)
C55 H55A 0.9900
C55 H55B 0.9900
C56 H56A 0.9900
C56 H56B 0.9900
O57 C58 1.419(11)
O57 C61 1.422(10)
C58 C59 1.528(12)
C58 H58A 0.9900
C58 H58B 0.9900
C59 C60 1.546(13)
C59 H59A 0.9900
C59 H59B 0.9900
C60 C61 1.514(13)
C60 H60A 0.9900
C60 H60B 0.9900
C61 H61A 0.9900
C61 H61B 0.9900

loop_
_geom_torsion_atom_site_label_1
_geom_torsion_atom_site_label_2
_geom_torsion_atom_site_label_3
_geom_torsion_atom_site_label_4
_geom_torsion
O49 Pd1 C1 N2 -82.7(6)
P30 Pd1 C1 N2 125.8(9)
O49 Pd1 C1 N5 92.4(5)
P30 Pd1 C1 N5 -59.1(13)
N5 C1 N2 C3 -2.5(7)
Pd1 C1 N2 C3 173.3(5)
N5 C1 N2 C6 171.0(6)
Pd1 C1 N2 C6 -13.2(10)
C1 N2 C3 C4 2.2(8)
C6 N2 C3 C4 -171.7(6)
N2 C3 C4 N5 -0.9(7)
N2 C1 N5 C4 1.9(7)
Pd1 C1 N5 C4 -174.3(5)
N2 C1 N5 C18 -176.4(6)
Pd1 C1 N5 C18 7.4(9)
C3 C4 N5 C1 -0.7(8)
C3 C4 N5 C18 177.7(6)
C1 N2 C6 C7 93.7(8)
C3 N2 C6 C7 -93.4(8)
C1 N2 C6 C11 -92.3(8)
C3 N2 C6 C11 80.6(8)
C11 C6 C7 C8 1.1(10)
N2 C6 C7 C8 174.7(6)
C11 C6 C7 C12 -177.7(6)
N2 C6 C7 C12 -4.1(10)
C6 C7 C8 C9 0.1(10)
C12 C7 C8 C9 178.9(7)
C7 C8 C9 C10 -0.6(11)
C8 C9 C10 C11 -0.2(11)
C9 C10 C11 C6 1.4(10)
C9 C10 C11 C15 -178.4(7)
C7 C6 C11 C10 -1.9(10)
N2 C6 C11 C10 -175.7(6)
C7 C6 C11 C15 177.9(6)
N2 C6 C11 C15 4.1(9)
C6 C7 C12 C14 -128.9(7)
C8 C7 C12 C14 52.3(8)
C6 C7 C12 C13 107.3(7)
C8 C7 C12 C13 -71.5(8)
C10 C11 C15 C17 -66.4(9)
C6 C11 C15 C17 113.8(7)
C10 C11 C15 C16 57.5(8)
C6 C11 C15 C16 -122.3(7)
C1 N5 C18 C23 -102.3(8)
C4 N5 C18 C23 79.6(9)
C1 N5 C18 C19 83.4(9)
C4 N5 C18 C19 -94.7(8)
C23 C18 C19 C20 2.5(11)
N5 C18 C19 C20 176.5(6)
C23 C18 C19 C24 -177.8(7)
N5 C18 C19 C24 -3.8(10)
C18 C19 C20 C21 -2.3(11)
C24 C19 C20 C21 177.9(7)
C19 C20 C21 C22 2.7(12)
C20 C21 C22 C23 -3.0(12)
C19 C18 C23 C22 -2.8(11)
N5 C18 C23 C22 -176.7(7)
C19 C18 C23 C27 177.5(7)
N5 C18 C23 C27 3.6(10)
C21 C22 C23 C18 3.0(12)
C21 C22 C23 C27 -177.3(7)
C20 C19 C24 C25 -89.4(9)
C18 C19 C24 C25 90.8(8)
C20 C19 C24 C26 34.6(10)
C18 C19 C24 C26 -145.1(7)
C18 C23 C27 C29 134.4(7)
C22 C23 C27 C29 -45.3(10)
C18 C23 C27 C28 -102.1(8)
C22 C23 C27 C28 78.1(9)
C1 Pd1 P30 C37 72.7(11)
O49 Pd1 P30 C37 -78.1(3)
C1 Pd1 P30 C43 -169.7(11)
O49 Pd1 P30 C43 39.5(3)
C1 Pd1 P30 C31 -47.7(11)
O49 Pd1 P30 C31 161.5(3)
C37 P30 C31 C36 -59.3(6)
C43 P30 C31 C36 -168.6(5)
Pd1 P30 C31 C36 63.2(5)
C37 P30 C31 C32 178.0(5)
C43 P30 C31 C32 68.7(6)
Pd1 P30 C31 C32 -59.5(5)
C36 C31 C32 C33 53.6(8)
P30 C31 C32 C33 177.6(5)
C31 C32 C33 C34 -55.9(8)
C32 C33 C34 C35 57.0(8)
C33 C34 C35 C36 -58.2(9)
C34 C35 C36 C31 57.1(9)
C32 C31 C36 C35 -53.6(8)
P30 C31 C36 C35 -176.6(5)
C43 P30 C37 C42 72.6(7)
C31 P30 C37 C42 -37.3(8)
Pd1 P30 C37 C42 -162.4(6)
C43 P30 C37 C38 -155.2(6)
C31 P30 C37 C38 94.9(6)
Pd1 P30 C37 C38 -30.2(6)
C42 C37 C38 C39 -56.4(10)
P30 C37 C38 C39 168.1(6)
C37 C38 C39 C40 57.0(11)
C38 C39 C40 C41 -57.8(12)
C39 C40 C41 C42 56.3(11)
C38 C37 C42 C41 56.7(10)
P30 C37 C42 C41 -170.6(6)
C40 C41 C42 C37 -55.3(10)
C37 P30 C43 C48 148.8(5)
C31 P30 C43 C48 -99.8(5)
Pd1 P30 C43 C48 27.6(6)
C37 P30 C43 C44 -79.9(6)
C31 P30 C43 C44 31.6(6)
Pd1 P30 C43 C44 158.9(5)
C48 C43 C44 C45 -54.6(8)
P30 C43 C44 C45 174.0(5)
C43 C44 C45 C46 53.3(9)
C44 C45 C46 C47 -54.1(9)
C45 C46 C47 C48 55.8(9)
C44 C43 C48 C47 56.1(8)
P30 C43 C48 C47 -168.9(5)
C46 C47 C48 C43 -56.9(9)
C1 Pd1 O49 C50 -148.1(7)
P30 Pd1 O49 C50 27.0(7)
Pd1 O49 C50 O51 0.2(13)
C56 O52 C53 C54 -18.1(10)
O52 C53 C54 C55 10.7(12)
C53 C54 C55 C56 0.4(14)
C53 O52 C56 C55 18.6(12)
C54 C55 C56 O52 -11.5(14)
C61 O57 C58 C59 41.3(10)
O57 C58 C59 C60 -24.6(10)
C58 C59 C60 C61 0.4(10)
C58 O57 C61 C60 -41.8(10)
C59 C60 C61 O57 24.1(10)
